data_9005097
loop_
_publ_author_name
'Oberti, R.'
'Ungaretti, L.'
'Cannillo, E.'
'Hawthorne, F. C.'

_publ_section_title
;The behaviour of Ti in amphiboles: I. Four- and six-coordinate Ti in
 richterite Sample: R(6) Potassium-fluor-richterite
;
_journal_name_full 'European Journal of Mineralogy'
_journal_page_first 425
_journal_page_last 439
_journal_volume 4
_journal_year 1992
_chemical_formula_sum
;Al0.085 Ca0.97 F0.719 Fe0.543 H1.281 K0.777 Mg3.964 Mn0.016 Na1.199 O23.281
 Si7.72 Ti0.672
;
_chemical_name_mineral Richterite
_space_group_IT_number 12
_symmetry_space_group_name_Hall '-C 2y'
_symmetry_space_group_name_H-M 'C 1 2/m 1'
_cell_angle_alpha 90
_cell_angle_beta 104.76
_cell_angle_gamma 90
_cell_formula_units_Z 2
_cell_length_a 9.950
_cell_length_b 18.035
_cell_length_c 5.284
_cell_volume 916.915
_database_code_amcsd 0006442
_exptl_crystal_density_diffrn 3.126
_cod_original_formula_sum
;O23.281 (F.719 Na1.199) K.777 Ti.672 Fe.543 Mg3.964 Mn.016 Ca.97 Si7.72
 Al.085 H1.281
;
_cod_database_code 9005097

loop_
_space_group_symop_operation_xyz
x,y,z
1/2+x,1/2+y,z
x,-y,z
1/2+x,1/2-y,z
-x,y,-z
1/2-x,1/2+y,-z
-x,-y,-z
1/2-x,1/2-y,-z

loop_
_atom_site_label
_atom_site_fract_x
_atom_site_fract_y
_atom_site_fract_z
_atom_site_occupancy
_atom_site_U_iso_or_equiv
_atom_site_type_symbol
_atom_site_attached_hydrogens
O1 0.11110 0.08640 0.22040 1.00000 0.00709 O 0
O2 0.11750 0.16860 0.72400 1.00000 0.00798 O 0
O-H3 0.10450 0.00000 0.71270 0.64050 0.01178 O 1
F 0.10450 0.00000 0.71270 0.35950 0.01178 F 0
O4 0.36060 0.24870 0.79840 1.00000 0.01254 O 0
O5 0.34510 0.12960 0.09410 1.00000 0.01127 O 0
O6 0.34310 0.11850 0.59090 1.00000 0.01077 O 0
O7 0.33560 0.00000 0.30580 1.00000 0.01064 O 0
NaA 0.00000 0.50000 0.00000 0.11150 0.02774 Na 0
KA1 0.00000 0.50000 0.00000 0.38850 0.02774 K 0
NaAm 0.03570 0.50000 0.07620 0.02780 0.02748 Na 0
KA3 0.00000 0.50000 0.00000 0.19420 0.02774 K 0
NaA2 0.00000 0.47390 0.00000 0.02780 0.02748 Na 0
KA2 0.00000 0.47390 0.00000 0.09720 0.02748 K 0
TiM1 0.00000 0.08300 0.50000 0.09540 0.01039 Ti 0
FeM1 0.00000 0.08300 0.50000 0.10860 0.01039 Fe 0
MgM1 0.00000 0.08300 0.50000 0.79270 0.01039 Mg 0
MnM1 0.00000 0.08300 0.50000 0.00320 0.01039 Mn 0
TiM2 0.00000 0.17950 0.00000 0.09540 0.00735 Ti 0
FeM2 0.00000 0.17950 0.00000 0.10860 0.00735 Fe 0
MgM2 0.00000 0.17950 0.00000 0.79270 0.00735 Mg 0
MnM2 0.00000 0.17950 0.00000 0.00320 0.00735 Mn 0
TiM3 0.00000 0.00000 0.00000 0.09540 0.00646 Ti 0
FeM3 0.00000 0.00000 0.00000 0.10860 0.00646 Fe 0
MgM3 0.00000 0.00000 0.00000 0.79270 0.00646 Mg 0
MnM3 0.00000 0.00000 0.00000 0.00320 0.00646 Mn 0
CaM4 0.00000 0.27660 0.50000 0.24250 0.01153 Ca 0
NaM4 0.00000 0.27660 0.50000 0.24420 0.01153 Na 0
CaM42 0.00000 0.25120 0.50000 0.24250 0.00722 Ca 0
NaM42 0.00000 0.25120 0.50000 0.24420 0.00722 Na 0
SiT1 0.27820 0.08490 0.30070 0.96500 0.00595 Si 0
AlT1 0.27820 0.08490 0.30070 0.01060 0.00595 Al 0
TiT1 0.27820 0.08490 0.30070 0.02440 0.00595 Ti 0
SiT2 0.28550 0.17140 0.80490 0.96500 0.00608 Si 0
AlT2 0.28550 0.17140 0.80490 0.01060 0.00608 Al 0
TiT2 0.28550 0.17140 0.80490 0.02440 0.00608 Ti 0

loop_
_cod_changelog_entry_id
_cod_changelog_entry_author
_cod_changelog_entry_date
_cod_changelog_entry_text
1
;cod-tools version 3.8.0
Id: cif_guess_AMCSD_atom_types 9581 2023-05-17 12:35:41Z saulius
;
2023-05-21T08:52:41+03:00
;Derived atom types and hydrogen counts
from atom names that follow the AMCSD naming convention
(Wat == water, O-H == hydroxyl).
;
2
;cod-tools version 3.10.1
Id: cif_fix_AMCSD_atom_labels 10224 2024-08-07 11:09:31Z saulius
;
2024-08-07T19:39:16+03:00
;Changed the following '_atom_site_label' values:
the first duplicated label 'KA'  converted to 'KA1'
duplicated label 'KA' at index 11 converted to 'KA3'
;

loop_
_cod_related_entry_id
_cod_related_entry_database
_cod_related_entry_code
1 AMCSD 0006442
